data_4505543
loop_
_publ_author_name
'Hou, Yu'
'Rodriguez, Mark A.'
'Nyman, May'

_publ_section_title
;
 Cation-Bonding and Protonation of the Fe4-Square Cluster
;
_journal_issue 3
_journal_name_full 'Crystal Growth &amp; Design'
_journal_page_first 1422
_journal_paper_doi 10.1021/cg2015397
_journal_volume 12
_journal_year 2012
_chemical_formula_sum 'C52 H68 Fe8 Li4 N8 O76'
_chemical_formula_weight 2495.70
_chemical_name_common 'lithium iron(4) di-HPDTA diacetate'
_chemical_name_systematic
;
 ?
;
_space_group_IT_number 2
_symmetry_cell_setting triclinic
_symmetry_space_group_name_Hall '-P 1'
_symmetry_space_group_name_H-M 'P -1'
_atom_sites_solution_hydrogens geom
_atom_sites_solution_primary direct
_atom_sites_solution_secondary difmap
_audit_creation_method SHELXL-97
_cell_angle_alpha 80.0070(10)
_cell_angle_beta 86.9270(10)
_cell_angle_gamma 89.2840(10)
_cell_formula_units_Z 1
_cell_length_a 10.7849(13)
_cell_length_b 11.9110(14)
_cell_length_c 21.400(3)
_cell_measurement_reflns_used 200
_cell_measurement_temperature 188(2)
_cell_measurement_theta_max 25.0
_cell_measurement_theta_min 1.0
_cell_volume 2703.4(6)
_computing_cell_refinement 'SMART 5.054 (Bruker, 1998)'
_computing_data_reduction 'SAINT 6.02 (Bruker, 2001)'
_computing_molecular_graphics 'SHELXTL 5.1  (Bruker, 1998)'
_computing_publication_material 'SHELXTL 5.1  (Bruker, 1998)'
_computing_structure_refinement 'SHELXL-97 (Sheldrick, 1997)'
_computing_structure_solution 'SHELXTL 5.1  (Bruker, 1998'
_diffrn_ambient_temperature 188(2)
_diffrn_detector_area_resol_mean 0
_diffrn_measured_fraction_theta_full 0.988
_diffrn_measured_fraction_theta_max 0.988
_diffrn_measurement_device_type 'CCD area detector'
_diffrn_measurement_method 'phi and omega scans'
_diffrn_radiation_monochromator graphite
_diffrn_radiation_source 'fine-focus sealed tube'
_diffrn_radiation_type MoK\a
_diffrn_radiation_wavelength 0.71073
_diffrn_reflns_av_R_equivalents 0.0356
_diffrn_reflns_av_sigmaI/netI 0.0654
_diffrn_reflns_limit_h_max 13
_diffrn_reflns_limit_h_min -13
_diffrn_reflns_limit_k_max 14
_diffrn_reflns_limit_k_min -14
_diffrn_reflns_limit_l_max 26
_diffrn_reflns_limit_l_min -26
_diffrn_reflns_number 22076
_diffrn_reflns_theta_full 26.48
_diffrn_reflns_theta_max 26.48
_diffrn_reflns_theta_min 0.97
_exptl_absorpt_coefficient_mu 1.154
_exptl_absorpt_correction_T_max 0.9340
_exptl_absorpt_correction_T_min 0.7870
_exptl_absorpt_correction_type empirical
_exptl_absorpt_process_details 'Bruker 2000'
_exptl_crystal_colour green
_exptl_crystal_density_diffrn 1.533
_exptl_crystal_density_method 'not measured'
_exptl_crystal_description blade
_exptl_crystal_F_000 1264
_exptl_crystal_size_max 0.22
_exptl_crystal_size_mid 0.08
_exptl_crystal_size_min 0.06
_refine_diff_density_max 2.362
_refine_diff_density_min -1.098
_refine_diff_density_rms 0.160
_refine_ls_extinction_method none
_refine_ls_goodness_of_fit_ref 1.099
_refine_ls_hydrogen_treatment mixed
_refine_ls_matrix_type full
_refine_ls_number_parameters 675
_refine_ls_number_reflns 11030
_refine_ls_number_restraints 3
_refine_ls_restrained_S_all 1.099
_refine_ls_R_factor_all 0.1281
_refine_ls_R_factor_gt 0.0852
_refine_ls_shift/su_max 0.093
_refine_ls_shift/su_mean 0.006
_refine_ls_structure_factor_coef Fsqd
_refine_ls_weighting_details 'calc w=1/[\s^2^(Fo^2^)+(0.2000P)^2^+0.0000P] where P=(Fo^2^+2Fc^2^)/3'
_refine_ls_weighting_scheme calc
_refine_ls_wR_factor_gt 0.2767
_refine_ls_wR_factor_ref 0.3098
_reflns_number_gt 7057
_reflns_number_total 11030
_reflns_threshold_expression >2sigma(I)
_cod_data_source_file cg2015397_si_003.cif
_cod_data_source_block 11jy291_life
_cod_original_sg_symbol_H-M P-1
_cod_database_code 4505543

loop_
_symmetry_equiv_pos_as_xyz
'x, y, z'
'-x, -y, -z'

loop_
_atom_site_label
_atom_site_type_symbol
_atom_site_fract_x
_atom_site_fract_y
_atom_site_fract_z
_atom_site_U_iso_or_equiv
_atom_site_adp_type
_atom_site_occupancy
_atom_site_symmetry_multiplicity
_atom_site_calc_flag
_atom_site_refinement_flags
Fe1 Fe 0.17370(9) 0.07841(8) 0.31119(4) 0.0266(3) Uani 1 1 d .
Fe2 Fe -0.14480(9) 0.03220(8) 0.26280(4) 0.0261(3) Uani 1 1 d .
Fe3 Fe -0.14578(9) 0.30547(8) 0.17974(4) 0.0254(3) Uani 1 1 d .
Fe4 Fe 0.17066(9) 0.35038(8) 0.23014(4) 0.0273(3) Uani 1 1 d .
O1 O 0.0147(4) 0.3928(4) 0.1817(2) 0.0268(10) Uani 1 1 d .
O2 O 0.0153(4) -0.0081(4) 0.3088(2) 0.0295(10) Uani 1 1 d .
O3 O 0.1073(5) 0.1384(4) 0.3899(2) 0.0350(11) Uani 1 1 d .
O4 O 0.0906(5) 0.4135(5) 0.3047(2) 0.0399(12) Uani 1 1 d .
O5 O -0.3153(4) 0.2385(4) 0.1725(2) 0.0348(11) Uani 1 1 d .
O6 O 0.1320(5) 0.1951(4) 0.2476(2) 0.0333(11) Uani 1 1 d D
H6 H 0.031(3) 0.186(6) 0.226(3) 0.038(17) Uiso 1 1 d D
O7 O 0.3399(5) 0.1495(4) 0.3237(2) 0.0373(12) Uani 1 1 d .
O8 O -0.1060(5) 0.2800(4) 0.0894(2) 0.0351(12) Uani 1 1 d .
O9 O 0.2801(5) 0.3569(4) 0.1492(2) 0.0393(12) Uani 1 1 d .
O10 O -0.0802(5) 0.1703(5) 0.2221(3) 0.0435(14) Uani 1 1 d D
H10 H -0.126(6) 0.191(7) 0.248(3) 0.038(17) Uiso 1 1 d D
O11 O -0.2229(5) 0.3861(5) 0.2472(3) 0.0483(15) Uani 1 1 d .
O12 O 0.3279(5) 0.3328(4) 0.2785(3) 0.0398(12) Uani 1 1 d .
O13 O -0.0960(5) -0.0663(4) 0.1970(2) 0.0386(12) Uani 1 1 d .
O14 O -0.3118(5) 0.0566(4) 0.2206(3) 0.0397(13) Uani 1 1 d .
O15 O 0.2743(5) -0.0298(5) 0.2638(2) 0.0406(12) Uani 1 1 d .
O16 O -0.2354(6) 0.0642(5) 0.3430(2) 0.0452(14) Uani 1 1 d .
N1 N -0.2022(5) 0.4664(5) 0.1227(3) 0.0326(13) Uani 1 1 d .
N2 N -0.1998(5) -0.1395(5) 0.3117(3) 0.0272(12) Uani 1 1 d .
N3 N 0.2076(5) 0.5317(5) 0.2014(3) 0.0288(12) Uani 1 1 d .
N4 N 0.2122(5) -0.0663(5) 0.3862(3) 0.0319(13) Uani 1 1 d .
C1 C -0.3631(6) 0.1415(6) 0.1873(3) 0.0316(15) Uani 1 1 d .
C2 C 0.3822(6) 0.2478(6) 0.3092(3) 0.0301(15) Uani 1 1 d .
C3 C -0.0887(7) 0.5378(6) 0.1116(4) 0.0375(17) Uani 1 1 d .
H3A H -0.1124 0.6176 0.1069 0.045 Uiso 1 1 calc R
H3B H -0.0455 0.5261 0.0724 0.045 Uiso 1 1 calc R
O19 O -0.3817(8) 0.0061(7) 0.4187(3) 0.088(3) Uani 1 1 d .
O17 O 0.0527(9) 0.5658(6) 0.3481(3) 0.088(3) Uani 1 1 d .
C6 C 0.5090(8) 0.2677(8) 0.3296(4) 0.049(2) Uani 1 1 d .
H6A H 0.5148 0.3445 0.3372 0.074 Uiso 1 1 calc R
H6B H 0.5696 0.2559 0.2968 0.074 Uiso 1 1 calc R
H6C H 0.5243 0.2154 0.3680 0.074 Uiso 1 1 calc R
O22 O 0.1208(8) 0.1254(6) 0.4932(3) 0.083(3) Uani 1 1 d .
C8 C 0.1404(9) 0.0872(8) 0.4449(4) 0.048(2) Uani 1 1 d .
C9 C 0.1162(7) 0.5746(6) 0.1550(4) 0.0384(18) Uani 1 1 d .
H9A H 0.1515 0.5710 0.1127 0.046 Uiso 1 1 calc R
H9B H 0.0990 0.6541 0.1571 0.046 Uiso 1 1 calc R
C10 C -0.0915(8) -0.1840(8) 0.3472(5) 0.059(3) Uani 1 1 d .
H10A H -0.1216 -0.2200 0.3894 0.071 Uiso 1 1 calc R
H10B H -0.0539 -0.2434 0.3266 0.071 Uiso 1 1 calc R
O25 O 0.4165(7) -0.1670(6) 0.2718(4) 0.072(2) Uani 1 1 d .
C12 C -0.3082(8) -0.1245(7) 0.3527(4) 0.053(2) Uani 1 1 d .
H12A H -0.3104 -0.1849 0.3895 0.064 Uiso 1 1 calc R
H12B H -0.3826 -0.1301 0.3300 0.064 Uiso 1 1 calc R
C13 C 0.3423(8) -0.1048(7) 0.2953(4) 0.048(2) Uani 1 1 d .
C14 C -0.2408(8) 0.4394(7) 0.0630(4) 0.045(2) Uani 1 1 d .
H14A H -0.2314 0.5061 0.0299 0.053 Uiso 1 1 calc R
H14B H -0.3276 0.4177 0.0672 0.053 Uiso 1 1 calc R
C15 C -0.3070(8) -0.0110(8) 0.3745(4) 0.052(2) Uani 1 1 d .
O18 O 0.4306(6) 0.4565(6) 0.0868(3) 0.0662(19) Uani 1 1 d .
C17 C 0.3350(7) 0.5405(7) 0.1710(4) 0.047(2) Uani 1 1 d .
H17A H 0.3959 0.5321 0.2032 0.057 Uiso 1 1 calc R
H17B H 0.3464 0.6145 0.1441 0.057 Uiso 1 1 calc R
C18 C 0.1111(8) -0.1461(8) 0.3856(5) 0.057(3) Uani 1 1 d .
H18A H 0.1439 -0.2090 0.3664 0.069 Uiso 1 1 calc R
H18B H 0.0861 -0.1769 0.4294 0.069 Uiso 1 1 calc R
O26 O -0.1227(10) -0.2293(6) 0.1636(4) 0.105(3) Uani 1 1 d .
C20 C -0.0027(7) 0.5102(6) 0.1651(4) 0.0429(19) Uani 1 1 d .
H20 H -0.0462 0.5342 0.2020 0.051 Uiso 1 1 calc .
C21 C 0.1035(9) 0.5171(8) 0.3076(4) 0.050(2) Uani 1 1 d .
C22 C 0.1959(8) 0.5820(7) 0.2583(4) 0.047(2) Uani 1 1 d .
H22A H 0.1686 0.6606 0.2474 0.056 Uiso 1 1 calc R
H22B H 0.2764 0.5821 0.2765 0.056 Uiso 1 1 calc R
C23 C 0.3513(7) 0.4483(7) 0.1322(4) 0.046(2) Uani 1 1 d .
C24 C -0.2841(10) 0.4740(9) 0.2314(5) 0.064(3) Uani 1 1 d .
O20 O -0.1577(10) 0.3248(6) -0.0103(3) 0.091(3) Uani 1 1 d .
C26 C 0.0043(9) -0.1059(7) 0.3544(5) 0.065(3) Uani 1 1 d .
H26 H -0.0368 -0.0718 0.3886 0.077 Uiso 1 1 calc .
O21 O -0.3357(8) 0.5298(6) 0.2703(4) 0.101(3) Uani 1 1 d .
C28 C -0.1393(11) -0.1671(8) 0.2032(4) 0.062(3) Uani 1 1 d .
C29 C -0.4894(7) 0.1223(7) 0.1640(4) 0.047(2) Uani 1 1 d .
H29A H -0.4987 0.1697 0.1234 0.071 Uiso 1 1 calc R
H29B H -0.5526 0.1412 0.1938 0.071 Uiso 1 1 calc R
H29C H -0.4973 0.0437 0.1599 0.071 Uiso 1 1 calc R
C30 C 0.2154(10) -0.0233(8) 0.4462(4) 0.061(3) Uani 1 1 d .
H30A H 0.3009 -0.0094 0.4545 0.074 Uiso 1 1 calc R
H30B H 0.1820 -0.0807 0.4805 0.074 Uiso 1 1 calc R
C31 C -0.1627(9) 0.3430(7) 0.0449(4) 0.049(2) Uani 1 1 d .
C32 C 0.3310(8) -0.1134(7) 0.3663(4) 0.048(2) Uani 1 1 d .
H32A H 0.3372 -0.1927 0.3863 0.057 Uiso 1 1 calc R
H32B H 0.3985 -0.0722 0.3801 0.057 Uiso 1 1 calc R
C33 C -0.2982(8) 0.5161(8) 0.1631(5) 0.057(3) Uani 1 1 d .
H33A H -0.2913 0.5985 0.1547 0.069 Uiso 1 1 calc R
H33B H -0.3802 0.4964 0.1519 0.069 Uiso 1 1 calc R
C34 C -0.2261(11) -0.2048(8) 0.2621(4) 0.064(3) Uani 1 1 d .
H34A H -0.3117 -0.1928 0.2509 0.076 Uiso 1 1 calc R
H34B H -0.2143 -0.2854 0.2777 0.076 Uiso 1 1 calc R
Li1 Li 1.0000 0.0000 0.0000 0.063(7) Uani 1 2 d S
Li2 Li 0.023(3) 0.2939(19) 0.3815(12) 0.111(9) Uani 1 1 d .
O1W O -0.1529(7) 0.2664(8) 0.3704(4) 0.090(3) Uani 1 1 d .
O2W O 0.8831(11) 0.0505(7) 0.0733(4) 0.111(4) Uani 1 1 d .
O3W O 0.9935(10) -0.1582(7) 0.0454(4) 0.117(4) Uani 1 1 d .
O4W O 0.4881(8) 0.3359(7) -0.0133(4) 0.091(3) Uani 1 1 d .
O5W O 0.4736(7) 0.6163(7) 0.3340(5) 0.098(3) Uani 1 1 d .
O6W O 0.0390(15) 0.3343(8) 0.4658(5) 0.174(7) Uani 1 1 d .
O7W O 1.1843(15) 0.054(2) 0.0398(7) 0.262(11) Uani 1 1 d .
O8W O 0.1603(8) 0.2740(9) 0.0547(5) 0.108(3) Uani 1 1 d .
O9W O 0.3050(10) -0.2965(8) 0.5145(4) 0.106(3) Uani 1 1 d .
O10W O -0.4932(10) -0.1603(12) 0.5115(5) 0.150(5) Uani 1 1 d .
O11W O -0.2149(13) 0.5282(13) 0.3956(5) 0.171(6) Uani 1 1 d .
O12W O 1.1711(10) -0.0911(12) 0.1606(5) 0.143(5) Uani 1 1 d .
Li3 Li -0.156(3) 0.426(3) 0.3568(17) 0.061(8) Uiso 0.50 1 d P
O13W O -0.0950(13) 0.4577(12) 0.5218(7) 0.063(3) Uiso 0.50 1 d P
O14W O 0.3820(19) 0.5028(19) 0.4571(10) 0.120(7) Uiso 0.50 1 d P
O15W O 0.4714(18) -0.1861(17) 0.1457(9) 0.103(6) Uiso 0.50 1 d P
O16W O 0.638(2) 0.1420(19) -0.0163(11) 0.126(7) Uiso 0.50 1 d P

loop_
_atom_site_aniso_label
_atom_site_aniso_U_11
_atom_site_aniso_U_22
_atom_site_aniso_U_33
_atom_site_aniso_U_23
_atom_site_aniso_U_13
_atom_site_aniso_U_12
Fe1 0.0253(5) 0.0270(5) 0.0261(5) -0.0011(4) -0.0003(4) -0.0011(4)
Fe2 0.0288(5) 0.0244(5) 0.0234(5) 0.0004(4) -0.0014(4) -0.0044(4)
Fe3 0.0270(5) 0.0245(5) 0.0237(5) -0.0008(4) -0.0015(4) -0.0018(4)
Fe4 0.0265(5) 0.0269(5) 0.0272(5) -0.0006(4) -0.0007(4) -0.0035(4)
O1 0.030(2) 0.023(2) 0.025(2) 0.0016(18) -0.0025(19) -0.0060(19)
O2 0.029(3) 0.030(3) 0.027(2) 0.002(2) -0.0028(19) -0.003(2)
O3 0.038(3) 0.037(3) 0.030(3) -0.007(2) 0.000(2) 0.008(2)
O4 0.040(3) 0.050(3) 0.030(3) -0.010(2) 0.001(2) 0.001(2)
O5 0.027(3) 0.031(3) 0.044(3) -0.001(2) -0.006(2) 0.000(2)
O6 0.038(3) 0.026(2) 0.033(3) 0.006(2) -0.008(2) -0.008(2)
O7 0.030(3) 0.032(3) 0.047(3) 0.003(2) -0.007(2) -0.004(2)
O8 0.047(3) 0.027(3) 0.032(3) -0.005(2) -0.001(2) 0.003(2)
O9 0.043(3) 0.037(3) 0.037(3) -0.007(2) 0.008(2) 0.003(2)
O10 0.037(3) 0.037(3) 0.050(4) 0.015(3) -0.017(3) -0.006(2)
O11 0.050(4) 0.054(4) 0.045(3) -0.026(3) 0.023(3) -0.019(3)
O12 0.033(3) 0.035(3) 0.049(3) 0.001(2) -0.007(2) -0.002(2)
O13 0.051(3) 0.035(3) 0.028(3) -0.004(2) 0.005(2) -0.002(2)
O14 0.033(3) 0.034(3) 0.048(3) 0.006(2) -0.013(2) -0.006(2)
O15 0.042(3) 0.041(3) 0.039(3) -0.009(2) 0.006(2) 0.001(2)
O16 0.066(4) 0.039(3) 0.029(3) -0.003(2) 0.007(3) 0.012(3)
N1 0.024(3) 0.025(3) 0.049(4) -0.007(3) -0.004(3) 0.002(2)
N2 0.023(3) 0.026(3) 0.030(3) 0.000(2) 0.001(2) -0.004(2)
N3 0.028(3) 0.024(3) 0.033(3) -0.005(2) 0.002(2) -0.002(2)
N4 0.029(3) 0.033(3) 0.032(3) 0.000(3) -0.006(2) 0.007(2)
C1 0.031(4) 0.030(4) 0.034(4) -0.004(3) 0.001(3) 0.000(3)
C2 0.026(4) 0.032(4) 0.032(4) -0.005(3) 0.001(3) 0.000(3)
C3 0.048(5) 0.022(3) 0.041(4) 0.005(3) -0.015(3) -0.004(3)
O19 0.108(6) 0.097(6) 0.043(4) 0.017(4) 0.038(4) 0.051(5)
O17 0.159(8) 0.067(5) 0.036(4) -0.010(3) 0.005(4) 0.051(5)
C6 0.037(5) 0.051(5) 0.057(5) 0.000(4) -0.009(4) -0.006(4)
O22 0.149(8) 0.068(5) 0.031(3) -0.011(3) -0.001(4) 0.039(5)
C8 0.065(6) 0.051(5) 0.025(4) -0.003(4) 0.000(4) 0.011(4)
C9 0.043(4) 0.023(4) 0.044(4) 0.009(3) -0.004(3) -0.010(3)
C10 0.043(5) 0.046(5) 0.073(6) 0.036(5) -0.018(4) -0.011(4)
O25 0.073(5) 0.060(4) 0.081(5) -0.013(4) 0.027(4) 0.023(4)
C12 0.054(5) 0.037(5) 0.058(5) 0.013(4) 0.023(4) -0.004(4)
C13 0.043(5) 0.038(4) 0.058(5) -0.004(4) 0.010(4) 0.011(4)
C14 0.046(5) 0.042(4) 0.048(5) -0.006(4) -0.024(4) 0.003(4)
C15 0.056(5) 0.060(6) 0.033(4) 0.008(4) 0.012(4) 0.022(4)
O18 0.054(4) 0.068(4) 0.066(4) 0.005(3) 0.031(3) 0.005(3)
C17 0.033(4) 0.031(4) 0.074(6) 0.000(4) 0.004(4) -0.003(3)
C18 0.040(5) 0.059(6) 0.061(6) 0.027(5) -0.018(4) -0.016(4)
O26 0.211(11) 0.048(4) 0.055(5) -0.025(4) 0.035(6) -0.012(5)
C20 0.036(4) 0.029(4) 0.060(5) 0.006(4) -0.010(4) 0.001(3)
C21 0.059(6) 0.062(6) 0.030(4) -0.009(4) -0.007(4) 0.025(5)
C22 0.058(5) 0.037(4) 0.048(5) -0.010(4) -0.009(4) -0.001(4)
C23 0.036(4) 0.045(5) 0.049(5) 0.005(4) 0.013(4) 0.000(4)
C24 0.061(6) 0.055(6) 0.079(7) -0.031(5) 0.045(6) -0.030(5)
O20 0.190(9) 0.058(4) 0.027(3) -0.010(3) -0.010(4) 0.004(5)
C26 0.064(6) 0.032(4) 0.087(7) 0.032(5) -0.042(5) -0.019(4)
O21 0.118(7) 0.058(4) 0.130(7) -0.051(5) 0.089(6) -0.025(4)
C28 0.103(8) 0.045(5) 0.037(5) -0.009(4) 0.004(5) -0.010(5)
C29 0.033(4) 0.049(5) 0.058(5) -0.001(4) -0.011(4) -0.008(4)
C30 0.090(7) 0.059(6) 0.036(5) -0.007(4) -0.019(5) 0.035(5)
C31 0.083(7) 0.037(4) 0.027(4) -0.003(3) -0.015(4) -0.011(4)
C32 0.040(5) 0.038(4) 0.060(5) 0.003(4) 0.006(4) 0.017(4)
C33 0.039(5) 0.037(5) 0.100(8) -0.024(5) 0.001(5) 0.008(4)
C34 0.107(9) 0.046(5) 0.039(5) -0.009(4) -0.001(5) -0.027(5)
Li1 0.089(17) 0.018(9) 0.075(15) 0.000(9) 0.033(13) -0.008(10)
Li2 0.17(3) 0.066(13) 0.090(16) -0.006(11) 0.051(16) 0.005(14)
O1W 0.072(5) 0.118(7) 0.091(6) -0.048(5) 0.005(4) -0.001(5)
O2W 0.223(11) 0.054(5) 0.050(4) 0.000(4) 0.011(6) 0.018(6)
O3W 0.209(12) 0.063(5) 0.066(5) 0.006(4) 0.053(6) 0.027(6)
O4W 0.109(7) 0.075(5) 0.083(6) -0.007(4) 0.021(5) 0.012(5)
O5W 0.068(5) 0.076(6) 0.150(9) -0.034(6) 0.027(5) 0.008(4)
O6W 0.36(2) 0.070(6) 0.115(8) -0.040(6) -0.137(11) 0.073(9)
O7W 0.162(14) 0.50(4) 0.140(13) -0.098(18) -0.011(10) -0.039(18)
O8W 0.070(5) 0.156(9) 0.115(7) -0.075(7) 0.002(5) -0.017(6)
O9W 0.131(8) 0.078(6) 0.100(7) 0.003(5) 0.019(6) -0.009(5)
O10W 0.123(9) 0.226(14) 0.077(7) 0.049(8) -0.014(6) -0.063(9)
O11W 0.207(13) 0.224(14) 0.071(7) 0.018(8) -0.016(8) -0.115(12)
O12W 0.118(9) 0.223(14) 0.104(8) -0.064(9) -0.031(7) 0.032(9)

loop_
_atom_type_symbol
_atom_type_description
_atom_type_scat_dispersion_real
_atom_type_scat_dispersion_imag
_atom_type_scat_source
C C 0.0033 0.0016 'International Tables Vol C Tables 4.2.6.8 and 6.1.1.4'
Li Li -0.0003 0.0001 'International Tables Vol C Tables 4.2.6.8 and 6.1.1.4'
N N 0.0061 0.0033 'International Tables Vol C Tables 4.2.6.8 and 6.1.1.4'
O O 0.0106 0.0060 'International Tables Vol C Tables 4.2.6.8 and 6.1.1.4'
Fe Fe 0.3463 0.8444 'International Tables Vol C Tables 4.2.6.8 and 6.1.1.4'
H H 0.0000 0.0000 'International Tables Vol C Tables 4.2.6.8 and 6.1.1.4'

loop_
_geom_angle_atom_site_label_1
_geom_angle_atom_site_label_2
_geom_angle_atom_site_label_3
_geom_angle
_geom_angle_site_symmetry_1
_geom_angle_site_symmetry_3
O6 Fe1 O2 94.0(2) . .
O6 Fe1 O3 101.5(2) . .
O2 Fe1 O3 90.9(2) . .
O6 Fe1 O7 93.7(2) . .
O2 Fe1 O7 172.26(19) . .
O3 Fe1 O7 87.1(2) . .
O6 Fe1 O15 103.4(2) . .
O2 Fe1 O15 92.5(2) . .
O3 Fe1 O15 154.6(2) . .
O7 Fe1 O15 86.2(2) . .
O6 Fe1 N4 176.3(2) . .
O2 Fe1 N4 82.3(2) . .
O3 Fe1 N4 78.8(2) . .
O7 Fe1 N4 90.0(2) . .
O15 Fe1 N4 76.7(2) . .
O10 Fe2 O16 105.9(3) . .
O10 Fe2 O13 99.8(2) . .
O16 Fe2 O13 153.9(2) . .
O10 Fe2 O2 91.5(2) . .
O16 Fe2 O2 91.9(2) . .
O13 Fe2 O2 91.8(2) . .
O10 Fe2 O14 94.2(2) . .
O16 Fe2 O14 87.0(2) . .
O13 Fe2 O14 86.7(2) . .
O2 Fe2 O14 174.25(19) . .
O10 Fe2 N2 173.5(2) . .
O16 Fe2 N2 77.4(2) . .
O13 Fe2 N2 77.4(2) . .
O2 Fe2 N2 82.66(19) . .
O14 Fe2 N2 91.6(2) . .
O10 Fe3 O11 106.2(3) . .
O10 Fe3 O5 94.5(2) . .
O11 Fe3 O5 87.8(2) . .
O10 Fe3 O8 98.1(2) . .
O11 Fe3 O8 155.5(3) . .
O5 Fe3 O8 86.9(2) . .
O10 Fe3 O1 93.0(2) . .
O11 Fe3 O1 89.6(2) . .
O5 Fe3 O1 172.44(19) . .
O8 Fe3 O1 92.58(19) . .
O10 Fe3 N1 173.1(2) . .
O11 Fe3 N1 78.9(3) . .
O5 Fe3 N1 90.3(2) . .
O8 Fe3 N1 77.2(2) . .
O1 Fe3 N1 82.2(2) . .
O6 Fe4 O12 94.6(2) . .
O6 Fe4 O4 104.3(2) . .
O12 Fe4 O4 86.9(2) . .
O6 Fe4 O1 93.44(19) . .
O12 Fe4 O1 171.7(2) . .
O4 Fe4 O1 89.1(2) . .
O6 Fe4 O9 100.5(2) . .
O12 Fe4 O9 87.5(2) . .
O4 Fe4 O9 155.0(2) . .
O1 Fe4 O9 93.0(2) . .
O6 Fe4 N3 174.7(2) . .
O12 Fe4 N3 89.9(2) . .
O4 Fe4 N3 78.8(2) . .
O1 Fe4 N3 82.1(2) . .
O9 Fe4 N3 76.9(2) . .
C20 O1 Fe4 113.2(4) . .
C20 O1 Fe3 111.8(4) . .
Fe4 O1 Fe3 131.1(2) . .
C26 O2 Fe1 113.8(5) . .
C26 O2 Fe2 112.7(5) . .
Fe1 O2 Fe2 132.6(2) . .
C8 O3 Fe1 118.5(5) . .
C8 O3 Li2 119.8(9) . .
Fe1 O3 Li2 120.4(7) . .
C21 O4 Fe4 119.5(5) . .
C21 O4 Li2 122.9(8) . .
Fe4 O4 Li2 116.3(7) . .
C1 O5 Fe3 135.3(5) . .
Fe1 O6 Fe4 132.9(3) . .
C2 O7 Fe1 133.3(5) . .
C31 O8 Fe3 117.3(5) . .
C23 O9 Fe4 116.7(5) . .
Fe2 O10 Fe3 135.3(3) . .
C24 O11 Fe3 119.3(6) . .
C24 O11 Li3 98.2(10) . .
Fe3 O11 Li3 135.0(8) . .
C2 O12 Fe4 133.2(5) . .
C28 O13 Fe2 119.6(5) . .
C1 O14 Fe2 133.9(5) . .
C13 O15 Fe1 118.6(5) . .
C15 O16 Fe2 119.3(5) . .
C14 N1 C3 110.2(6) . .
C14 N1 C33 117.1(7) . .
C3 N1 C33 111.1(6) . .
C14 N1 Fe3 106.5(4) . .
C3 N1 Fe3 105.5(4) . .
C33 N1 Fe3 105.6(5) . .
C12 N2 C34 113.0(7) . .
C12 N2 C10 112.9(7) . .
C34 N2 C10 112.4(7) . .
C12 N2 Fe2 106.3(4) . .
C34 N2 Fe2 106.5(5) . .
C10 N2 Fe2 105.0(4) . .
C22 N3 C9 113.4(6) . .
C22 N3 C17 113.1(6) . .
C9 N3 C17 110.5(6) . .
C22 N3 Fe4 106.9(4) . .
C9 N3 Fe4 106.1(4) . .
C17 N3 Fe4 106.1(4) . .
C18 N4 C32 111.1(7) . .
C18 N4 C30 113.1(7) . .
C32 N4 C30 113.5(7) . .
C18 N4 Fe1 105.0(4) . .
C32 N4 Fe1 105.5(4) . .
C30 N4 Fe1 107.8(5) . .
O5 C1 O14 124.4(7) . .
O5 C1 C29 118.7(7) . .
O14 C1 C29 116.9(6) . .
O7 C2 O12 126.0(6) . .
O7 C2 C6 117.3(7) . .
O12 C2 C6 116.7(7) . .
N1 C3 C20 112.0(6) . .
O22 C8 O3 123.3(8) . .
O22 C8 C30 120.0(7) . .
O3 C8 C30 116.6(7) . .
N3 C9 C20 113.5(6) . .
C26 C10 N2 118.3(7) . .
N2 C12 C15 111.8(7) . .
O25 C13 O15 124.8(9) . .
O25 C13 C32 119.3(8) . .
O15 C13 C32 115.9(7) . .
N1 C14 C31 109.8(6) . .
O19 C15 O16 124.3(9) . .
O19 C15 C12 118.9(9) . .
O16 C15 C12 116.5(7) . .
N3 C17 C23 108.2(6) . .
C26 C18 N4 118.2(7) . .
O1 C20 C9 112.9(6) . .
O1 C20 C3 111.2(6) . .
C9 C20 C3 114.5(7) . .
O17 C21 O4 125.0(9) . .
O17 C21 C22 119.5(9) . .
O4 C21 C22 115.4(7) . .
N3 C22 C21 111.7(7) . .
O18 C23 O9 122.1(8) . .
O18 C23 C17 121.1(8) . .
O9 C23 C17 116.8(7) . .
O11 C24 O21 123.6(11) . .
O11 C24 C33 118.6(8) . .
O21 C24 C33 117.8(11) . .
O2 C26 C18 117.5(8) . .
O2 C26 C10 116.7(7) . .
C18 C26 C10 119.8(7) . .
O26 C28 O13 124.1(9) . .
O26 C28 C34 119.9(9) . .
O13 C28 C34 115.7(8) . .
N4 C30 C8 112.1(7) . .
O20 C31 O8 122.4(9) . .
O20 C31 C14 120.4(8) . .
O8 C31 C14 117.2(7) . .
N4 C32 C13 110.7(7) . .
C24 C33 N1 111.7(7) . .
N2 C34 C28 110.0(7) . .
O3W Li1 O3W 180.0(4) 2_755 .
O3W Li1 O2W 90.4(3) 2_755 .
O3W Li1 O2W 89.6(3) . .
O3W Li1 O2W 89.6(3) 2_755 2_755
O3W Li1 O2W 90.4(3) . 2_755
O2W Li1 O2W 180.0(3) . 2_755
O3W Li1 O7W 97.9(7) 2_755 2_755
O3W Li1 O7W 82.1(7) . 2_755
O2W Li1 O7W 85.3(5) . 2_755
O2W Li1 O7W 94.7(5) 2_755 2_755
O3W Li1 O7W 82.1(7) 2_755 .
O3W Li1 O7W 97.9(7) . .
O2W Li1 O7W 94.7(5) . .
O2W Li1 O7W 85.3(5) 2_755 .
O7W Li1 O7W 180.0(12) 2_755 .
O1W Li2 O6W 108.8(12) . .
O1W Li2 O3 105.8(12) . .
O6W Li2 O3 102.7(13) . .
O1W Li2 O4 108.7(14) . .
O6W Li2 O4 115.7(13) . .
O3 Li2 O4 114.5(11) . .
O1W Li2 Li3 48.1(11) . .
O6W Li2 Li3 93.3(12) . .
O3 Li2 Li3 153.2(18) . .
O4 Li2 Li3 76.1(11) . .
Li3 O1W Li2 81.1(13) . .
O11W Li3 O1W 137(2) . .
O11W Li3 Li2 130(2) . .
O1W Li3 Li2 50.9(11) . .
O11W Li3 O11 126.1(18) . .
O1W Li3 O11 78.7(12) . .
Li2 Li3 O11 103.6(14) . .

loop_
_geom_bond_atom_site_label_1
_geom_bond_atom_site_label_2
_geom_bond_distance
_geom_bond_site_symmetry_2
Fe1 O6 1.838(5) .
Fe1 O2 2.013(5) .
Fe1 O3 2.033(5) .
Fe1 O7 2.042(5) .
Fe1 O15 2.042(5) .
Fe1 N4 2.193(6) .
Fe2 O10 1.849(5) .
Fe2 O16 2.020(5) .
Fe2 O13 2.029(5) .
Fe2 O2 2.044(5) .
Fe2 O14 2.053(5) .
Fe2 N2 2.203(5) .
Fe3 O10 1.857(5) .
Fe3 O11 2.008(5) .
Fe3 O5 2.028(5) .
Fe3 O8 2.031(5) .
Fe3 O1 2.036(4) .
Fe3 N1 2.186(6) .
Fe4 O6 1.870(5) .
Fe4 O12 2.023(5) .
Fe4 O4 2.027(5) .
Fe4 O1 2.035(5) .
Fe4 O9 2.035(5) .
Fe4 N3 2.176(6) .
O1 C20 1.395(8) .
O2 C26 1.387(9) .
O3 C8 1.296(9) .
O3 Li2 2.04(2) .
O4 C21 1.256(11) .
O4 Li2 2.09(2) .
O5 C1 1.253(8) .
O7 C2 1.245(8) .
O8 C31 1.284(9) .
O9 C23 1.327(9) .
O11 C24 1.237(13) .
O11 Li3 2.61(4) .
O12 C2 1.263(9) .
O13 C28 1.276(10) .
O14 C1 1.271(8) .
O15 C13 1.272(10) .
O16 C15 1.267(10) .
N1 C14 1.453(10) .
N1 C3 1.484(9) .
N1 C33 1.496(10) .
N2 C12 1.453(9) .
N2 C34 1.461(10) .
N2 C10 1.471(10) .
N3 C22 1.448(10) .
N3 C9 1.461(9) .
N3 C17 1.486(9) .
N4 C18 1.458(10) .
N4 C32 1.464(9) .
N4 C30 1.464(10) .
C1 C29 1.510(10) .
C2 C6 1.492(10) .
C3 C20 1.501(11) .
O19 C15 1.251(10) .
O17 C21 1.225(10) .
O22 C8 1.206(10) .
C8 C30 1.532(12) .
C9 C20 1.489(10) .
C10 C26 1.431(12) .
O25 C13 1.231(10) .
C12 C15 1.505(13) .
C13 C32 1.504(12) .
C14 C31 1.507(12) .
O18 C23 1.251(9) .
C17 C23 1.491(12) .
C18 C26 1.399(12) .
O26 C28 1.223(11) .
C21 C22 1.525(12) .
C24 O21 1.256(11) .
C24 C33 1.477(15) .
O20 C31 1.235(10) .
C28 C34 1.534(13) .
Li1 O3W 1.965(8) 2_755
Li1 O3W 1.965(8) .
Li1 O2W 2.124(9) .
Li1 O2W 2.124(9) 2_755
Li1 O7W 2.342(16) 2_755
Li1 O7W 2.342(16) .
Li2 O1W 1.96(3) .
Li2 O6W 1.96(3) .
Li2 Li3 2.49(5) .
O1W Li3 1.88(4) .
O11W Li3 1.68(4) .
